data_7154220
loop_
_publ_author_name
'Cheng, Jin-Tang'
'Chen, Xiang-Yu'
'Ye, Song'

_publ_section_title
;
 N-heterocyclic carbene-catalyzed cyclocondensation of 2-aryl carboxylic
 acids and enones: highly enantioselective synthesis of \d-lactones.
;
_journal_issue 5
_journal_name_full 'Organic &amp; biomolecular chemistry'
_journal_page_first 1313
_journal_page_last 1316
_journal_paper_doi 10.1039/c4ob02330g
_journal_volume 13
_journal_year 2015
_chemical_absolute_configuration ad
_chemical_formula_moiety 'C21 H20 O5'
_chemical_formula_sum 'C21 H20 O5'
_chemical_formula_weight 352.39
_chemical_name_systematic
;
 ?
;
_space_group_crystal_system orthorhombic
_space_group_IT_number 19
_space_group_name_Hall 'P 2ac 2ab'
_space_group_name_H-M_alt 'P 21 21 21'
_symmetry_space_group_name_Hall 'P 2ac 2ab'
_symmetry_space_group_name_H-M 'P 21 21 21'
_atom_sites_solution_hydrogens geom
_audit_creation_date 2014-07-22
_audit_creation_method
;
Olex2 1.2
(compiled 2013.12.10 svn.r2850 for OlexSys, GUI svn.r4736)
;
_audit_update_record
;
2014-10-16 deposited with the CCDC.
2014-11-27 downloaded from the CCDC.
;
_cell_angle_alpha 90
_cell_angle_beta 90
_cell_angle_gamma 90
_cell_formula_units_Z 4
_cell_length_a 9.095(4)
_cell_length_b 11.415(4)
_cell_length_c 17.220(6)
_cell_measurement_reflns_used 2350
_cell_measurement_temperature 100
_cell_measurement_theta_max 67.1
_cell_measurement_theta_min 23.6
_cell_volume 1787.8(12)
_computing_cell_refinement
;
CrystalClear-SM Expert 2.0 r16 (Rigaku, 2013)
;
_computing_data_collection
;
CrystalClear-SM Expert 2.0 r16 (Rigaku, 2013)
;
_computing_data_reduction
;
CrystalClear-SM Expert 2.0 r16 (Rigaku, 2013)
;
_computing_molecular_graphics 'Olex2 (Dolomanov et al., 2009)'
_computing_publication_material 'Olex2 (Dolomanov et al., 2009)'
_computing_structure_refinement 'SHELXL (Sheldrick, 2013)'
_computing_structure_solution 'SHELXS (Sheldrick, 2013)'
_diffrn_ambient_temperature 100
_diffrn_detector CCD
_diffrn_detector_area_resol_mean 22.2222
_diffrn_measured_fraction_theta_full 0.964
_diffrn_measured_fraction_theta_max 0.973
_diffrn_measurement_device
;
AFC11 (Right): Eulerian 3 circle
;
_diffrn_measurement_device_type
;
Rigaku Saturn944+ (2x2 bin mode)
;
_diffrn_measurement_method 'profile data from \w-scans'
_diffrn_measurement_specimen_support Fiber
_diffrn_orient_matrix_type d*Trek
_diffrn_orient_matrix_UB_11 -0.106300
_diffrn_orient_matrix_UB_12 0.027144
_diffrn_orient_matrix_UB_13 -0.007185
_diffrn_orient_matrix_UB_21 0.013598
_diffrn_orient_matrix_UB_22 0.067565
_diffrn_orient_matrix_UB_23 0.054079
_diffrn_orient_matrix_UB_31 0.011777
_diffrn_orient_matrix_UB_32 0.034070
_diffrn_orient_matrix_UB_33 -0.045528
_diffrn_radiation_monochromator Confocal
_diffrn_radiation_type CuK\a
_diffrn_radiation_wavelength 1.54187
_diffrn_reflns_av_R_equivalents 0.0426
_diffrn_reflns_av_unetI/netI 0.0454
_diffrn_reflns_Laue_measured_fraction_full 0.964
_diffrn_reflns_Laue_measured_fraction_max 0.973
_diffrn_reflns_limit_h_max 10
_diffrn_reflns_limit_h_min -8
_diffrn_reflns_limit_k_max 13
_diffrn_reflns_limit_k_min -13
_diffrn_reflns_limit_l_max 18
_diffrn_reflns_limit_l_min -20
_diffrn_reflns_number 13710
_diffrn_reflns_point_group_measured_fraction_full 0.948
_diffrn_reflns_point_group_measured_fraction_max 0.957
_diffrn_reflns_theta_full 67.687
_diffrn_reflns_theta_max 67.130
_diffrn_reflns_theta_min 4.648
_diffrn_source 'Sealed Tube'
_diffrn_source_current 40.0
_diffrn_source_power 2.0
_diffrn_source_voltage 50.0
_exptl_absorpt_coefficient_mu 0.765
_exptl_absorpt_correction_T_max 1.000
_exptl_absorpt_correction_T_min 0.792
_exptl_absorpt_correction_type multi-scan
_exptl_absorpt_process_details 'CrystalClear-SM Expert 2.0 r16 (Rigaku, 2013)'
_exptl_crystal_colour Colorless
_exptl_crystal_density_diffrn 1.309
_exptl_crystal_description block
_exptl_crystal_F_000 744
_exptl_crystal_size_max 0.4
_exptl_crystal_size_mid 0.3
_exptl_crystal_size_min 0.2
_refine_diff_density_max 0.149
_refine_diff_density_min -0.155
_refine_diff_density_rms 0.037
_refine_ls_abs_structure_details
;
 Flack x determined using 1029 quotients [(I+)-(I-)]/[(I+)+(I-)]
 (Parsons and Flack (2004), Acta Cryst. A60, s61).
;
_refine_ls_abs_structure_Flack 0.05(7)
_refine_ls_extinction_coef 0.0029(3)
_refine_ls_extinction_expression Fc^*^=kFc[1+0.001xFc^2^\l^3^/sin(2\q)]^-1/4^
_refine_ls_extinction_method SHELXL
_refine_ls_goodness_of_fit_ref 1.095
_refine_ls_hydrogen_treatment constr
_refine_ls_matrix_type full
_refine_ls_number_parameters 238
_refine_ls_number_reflns 3061
_refine_ls_number_restraints 0
_refine_ls_restrained_S_all 1.095
_refine_ls_R_factor_all 0.0392
_refine_ls_R_factor_gt 0.0290
_refine_ls_shift/su_max 0.000
_refine_ls_shift/su_mean 0.000
_refine_ls_structure_factor_coef Fsqd
_refine_ls_weighting_details 'w=1/[\s^2^(Fo^2^)+(0.0264P)^2^+0.1873P] where P=(Fo^2^+2Fc^2^)/3'
_refine_ls_weighting_scheme calc
_refine_ls_wR_factor_gt 0.0634
_refine_ls_wR_factor_ref 0.0740
_reflns_Friedel_coverage 0.706
_reflns_Friedel_fraction_full 0.925
_reflns_Friedel_fraction_max 0.936
_reflns_number_gt 2662
_reflns_number_total 3061
_reflns_threshold_expression 'I > 2\s(I)'
_cod_data_source_file c4ob02330g2.cif
_cod_data_source_block 1
_cod_depositor_comments
;
The following automatic conversions were performed:

'_exptl_absorpt_correction_type' value 'Multi-scan' changed to
'multi-scan' according to
/usr/data/users/saulius/crontab/automatic-downloads/rss-feeds/RSC/lib/dictionaries/cif_core.dic
dictionary named 'cif_core.dic' version 2.4.2 from 2011-04-26.

Automatic conversion script
Id: cif_fix_values 2935 2014-11-11 08:27:57Z andrius 

 Adding full bibliography for 7154220.cif.
;
_cod_original_cell_volume 1787.9(11)
_cod_original_formula_sum 'C21 H20 O5 '
_cod_database_code 7154220
_shelxl_version_number 2013-4
_shelx_space_group_comment
;
The symmetry employed for this shelxl refinement is uniquely defined
by the following loop, which should always be used as a source of
symmetry information in preference to the above space-group names.
They are only intended as comments.
;
_shelx_estimated_absorpt_t_max 0.862
_shelx_estimated_absorpt_t_min 0.749
_olex2_refinement_description
;
1. Fixed Uiso
 At 1.2 times of:
  All C(H) groups, All C(H,H) groups
 At 1.5 times of:
  All C(H,H,H) groups
2.a Ternary CH refined with riding coordinates:
 C3(H3), C2(H2)
2.b Secondary CH2 refined with riding coordinates:
 C20(H20A,H20B)
2.c Aromatic/amide H refined with riding coordinates:
 C9(H9), C4(H4), C11(H11), C10(H10), C16(H16), C8(H8), C17(H17), C18(H18),
 C15(H15), C14(H14)
2.d Idealised Me refined as rotating group:
 C12(H12A,H12B,H12C), C21(H21A,H21B,H21C)
;

loop_
_space_group_symop_operation_xyz
'x, y, z'
'-x+1/2, -y, z+1/2'
'x+1/2, -y+1/2, -z'
'-x, y+1/2, -z+1/2'

loop_
_atom_site_label
_atom_site_type_symbol
_atom_site_fract_x
_atom_site_fract_y
_atom_site_fract_z
_atom_site_U_iso_or_equiv
_atom_site_adp_type
_atom_site_occupancy
_atom_site_site_symmetry_order
_atom_site_calc_flag
_atom_site_refinement_flags_posn
O1 O 0.5672(2) 1.02987(13) 0.58141(9) 0.0228(4) Uani 1 1 d .
O2 O 0.4597(2) 1.02644(14) 0.69578(9) 0.0252(4) Uani 1 1 d .
O3 O 0.6173(2) 0.62686(13) 0.58941(9) 0.0281(5) Uani 1 1 d .
O4 O 0.66359(19) 0.79116(14) 0.65750(10) 0.0259(4) Uani 1 1 d .
O5 O 0.0908(2) 0.93760(15) 0.60439(10) 0.0307(5) Uani 1 1 d .
C9 C 0.2256(3) 0.6972(2) 0.77029(15) 0.0269(6) Uani 1 1 d .
H9 H 0.2591 0.6439 0.8088 0.032 Uiso 1 1 calc R
C7 C 0.2781(3) 0.82718(19) 0.66262(14) 0.0201(6) Uani 1 1 d .
C1 C 0.4706(3) 0.9809(2) 0.63333(13) 0.0179(5) Uani 1 1 d .
C19 C 0.5962(3) 0.73867(19) 0.60836(14) 0.0214(6) Uani 1 1 d .
C4 C 0.5568(3) 0.8662(2) 0.49609(13) 0.0212(6) Uani 1 1 d .
H4 H 0.5795 0.8314 0.4474 0.025 Uiso 1 1 calc R
C6 C 0.1285(3) 0.85652(19) 0.65998(14) 0.0227(6) Uani 1 1 d .
C3 C 0.4795(3) 0.7954(2) 0.55740(13) 0.0214(6) Uani 1 1 d .
H3 H 0.4181 0.7334 0.5323 0.026 Uiso 1 1 calc R
C11 C 0.0284(3) 0.8042(2) 0.70973(14) 0.0278(6) Uani 1 1 d .
H11 H -0.0731 0.8229 0.7064 0.033 Uiso 1 1 calc R
C12 C -0.0605(3) 0.9651(2) 0.59467(16) 0.0329(7) Uani 1 1 d .
H12A H -0.0990 0.9989 0.6429 0.049 Uiso 1 1 calc GR
H12B H -0.1152 0.8936 0.5821 0.049 Uiso 1 1 calc GR
H12C H -0.0716 1.0218 0.5523 0.049 Uiso 1 1 calc GR
C5 C 0.5936(3) 0.9770(2) 0.50930(13) 0.0211(6) Uani 1 1 d .
C10 C 0.0780(3) 0.7242(2) 0.76438(15) 0.0311(7) Uani 1 1 d .
H10 H 0.0096 0.6875 0.7982 0.037 Uiso 1 1 calc R
C16 C 0.8007(3) 1.2123(2) 0.35120(15) 0.0328(7) Uani 1 1 d .
H16 H 0.8467 1.2647 0.3159 0.039 Uiso 1 1 calc R
C13 C 0.6666(3) 1.0591(2) 0.45534(14) 0.0226(6) Uani 1 1 d .
C8 C 0.3235(3) 0.7487(2) 0.71966(14) 0.0261(6) Uani 1 1 d .
H8 H 0.4250 0.7300 0.7238 0.031 Uiso 1 1 calc R
C17 C 0.7303(4) 1.2547(2) 0.41629(15) 0.0376(7) Uani 1 1 d .
H17 H 0.7275 1.3368 0.4255 0.045 Uiso 1 1 calc R
C20 C 0.7317(4) 0.5653(2) 0.63384(15) 0.0336(7) Uani 1 1 d .
H20A H 0.7058 0.5630 0.6896 0.040 Uiso 1 1 calc R
H20B H 0.8275 0.6056 0.6281 0.040 Uiso 1 1 calc R
C18 C 0.6633(3) 1.1791(2) 0.46846(15) 0.0306(7) Uani 1 1 d .
H18 H 0.6153 1.2094 0.5132 0.037 Uiso 1 1 calc R
C2 C 0.3804(3) 0.87993(19) 0.60284(13) 0.0198(5) Uani 1 1 d .
H2 H 0.3141 0.9154 0.5629 0.024 Uiso 1 1 calc R
C15 C 0.8039(3) 1.0933(2) 0.33768(16) 0.0367(7) Uani 1 1 d .
H15 H 0.8519 1.0634 0.2929 0.044 Uiso 1 1 calc R
C14 C 0.7370(3) 1.0175(2) 0.38942(14) 0.0325(7) Uani 1 1 d .
H14 H 0.7394 0.9356 0.3797 0.039 Uiso 1 1 calc R
C21 C 0.7400(4) 0.4436(2) 0.60151(18) 0.0467(9) Uani 1 1 d .
H21A H 0.8146 0.3989 0.6299 0.070 Uiso 1 1 calc GR
H21B H 0.7667 0.4473 0.5464 0.070 Uiso 1 1 calc GR
H21C H 0.6442 0.4053 0.6071 0.070 Uiso 1 1 calc GR

loop_
_atom_site_aniso_label
_atom_site_aniso_U_11
_atom_site_aniso_U_22
_atom_site_aniso_U_33
_atom_site_aniso_U_23
_atom_site_aniso_U_13
_atom_site_aniso_U_12
O1 0.0278(11) 0.0226(8) 0.0181(8) -0.0029(7) 0.0036(8) -0.0031(8)
O2 0.0319(12) 0.0231(8) 0.0205(9) -0.0029(7) 0.0050(8) -0.0004(8)
O3 0.0377(12) 0.0211(8) 0.0255(9) -0.0004(7) 0.0005(9) 0.0074(8)
O4 0.0235(10) 0.0275(9) 0.0267(9) -0.0024(8) -0.0037(8) 0.0018(8)
O5 0.0180(11) 0.0383(10) 0.0356(10) 0.0086(8) -0.0014(8) 0.0080(8)
C9 0.0165(16) 0.0311(14) 0.0331(15) 0.0069(12) 0.0006(12) 0.0004(12)
C7 0.0177(15) 0.0210(12) 0.0214(13) -0.0026(10) -0.0004(11) -0.0024(11)
C1 0.0129(14) 0.0197(12) 0.0211(13) 0.0027(10) 0.0021(10) 0.0036(11)
C19 0.0219(16) 0.0205(12) 0.0219(13) 0.0021(10) 0.0085(12) -0.0020(11)
C4 0.0183(14) 0.0274(13) 0.0180(12) -0.0018(10) 0.0003(11) 0.0042(11)
C6 0.0249(16) 0.0217(12) 0.0216(13) -0.0028(10) -0.0026(12) 0.0014(11)
C3 0.0250(16) 0.0190(12) 0.0204(12) -0.0044(10) -0.0036(11) -0.0020(11)
C11 0.0205(16) 0.0339(14) 0.0290(14) -0.0063(12) 0.0020(12) -0.0011(12)
C12 0.0209(17) 0.0374(15) 0.0405(16) -0.0001(13) -0.0041(13) 0.0034(13)
C5 0.0199(15) 0.0277(12) 0.0156(12) -0.0023(10) -0.0007(11) 0.0077(12)
C10 0.0365(18) 0.0300(14) 0.0268(15) 0.0018(11) 0.0044(13) -0.0068(13)
C16 0.0323(19) 0.0389(15) 0.0273(15) 0.0085(12) 0.0045(13) -0.0075(13)
C13 0.0208(15) 0.0273(13) 0.0198(13) 0.0015(10) 0.0003(11) 0.0027(11)
C8 0.0202(15) 0.0304(13) 0.0276(14) 0.0031(11) 0.0009(12) -0.0014(12)
C17 0.053(2) 0.0295(14) 0.0306(15) -0.0012(12) 0.0061(15) -0.0096(14)
C20 0.0416(19) 0.0313(14) 0.0280(15) 0.0087(11) 0.0045(13) 0.0129(14)
C18 0.0338(18) 0.0328(14) 0.0252(14) -0.0052(12) 0.0043(13) -0.0044(13)
C2 0.0143(14) 0.0238(12) 0.0214(12) 0.0002(10) -0.0009(10) 0.0009(11)
C15 0.041(2) 0.0407(16) 0.0282(15) 0.0069(13) 0.0130(14) 0.0059(14)
C14 0.0422(19) 0.0269(13) 0.0283(14) 0.0038(12) 0.0094(14) 0.0059(14)
C21 0.059(2) 0.0273(14) 0.054(2) 0.0101(14) 0.0172(18) 0.0168(15)

loop_
_atom_type_symbol
_atom_type_description
_atom_type_scat_dispersion_real
_atom_type_scat_dispersion_imag
_atom_type_scat_source
C C 0.0181 0.0091 'International Tables Vol C Tables 4.2.6.8 and 6.1.1.4'
H H 0.0000 0.0000 'International Tables Vol C Tables 4.2.6.8 and 6.1.1.4'
O O 0.0492 0.0322 'International Tables Vol C Tables 4.2.6.8 and 6.1.1.4'

loop_
_geom_angle_atom_site_label_1
_geom_angle_atom_site_label_2
_geom_angle_atom_site_label_3
_geom_angle
C1 O1 C5 120.76(18)
C19 O3 C20 115.6(2)
C6 O5 C12 118.2(2)
C10 C9 H9 120.4
C8 C9 H9 120.4
C8 C9 C10 119.1(2)
C6 C7 C2 118.7(2)
C8 C7 C6 117.7(2)
C8 C7 C2 123.6(2)
O1 C1 C2 115.62(19)
O2 C1 O1 117.4(2)
O2 C1 C2 126.8(2)
O3 C19 C3 111.5(2)
O4 C19 O3 125.2(2)
O4 C19 C3 123.3(2)
C3 C4 H4 119.7
C5 C4 H4 119.7
C5 C4 C3 120.6(2)
O5 C6 C7 115.2(2)
O5 C6 C11 123.8(2)
C11 C6 C7 121.0(2)
C19 C3 H3 109.7
C19 C3 C2 112.51(19)
C4 C3 C19 107.9(2)
C4 C3 H3 109.7
C4 C3 C2 107.12(18)
C2 C3 H3 109.7
C6 C11 H11 120.3
C6 C11 C10 119.3(3)
C10 C11 H11 120.3
O5 C12 H12A 109.5
O5 C12 H12B 109.5
O5 C12 H12C 109.5
H12A C12 H12B 109.5
H12A C12 H12C 109.5
H12B C12 H12C 109.5
O1 C5 C13 111.16(19)
C4 C5 O1 121.3(2)
C4 C5 C13 127.6(2)
C9 C10 C11 120.9(3)
C9 C10 H10 119.6
C11 C10 H10 119.6
C17 C16 H16 120.2
C15 C16 H16 120.2
C15 C16 C17 119.6(3)
C18 C13 C5 120.9(2)
C14 C13 C5 120.3(2)
C14 C13 C18 118.7(2)
C9 C8 C7 121.9(3)
C9 C8 H8 119.0
C7 C8 H8 119.0
C16 C17 H17 119.6
C16 C17 C18 120.8(3)
C18 C17 H17 119.6
O3 C20 H20A 110.4
O3 C20 H20B 110.4
O3 C20 C21 106.6(2)
H20A C20 H20B 108.6
C21 C20 H20A 110.4
C21 C20 H20B 110.4
C13 C18 H18 120.0
C17 C18 C13 120.0(3)
C17 C18 H18 120.0
C7 C2 C3 117.25(19)
C7 C2 H2 104.9
C1 C2 C7 113.68(19)
C1 C2 C3 109.8(2)
C1 C2 H2 104.9
C3 C2 H2 104.9
C16 C15 H15 120.0
C16 C15 C14 119.9(3)
C14 C15 H15 120.0
C13 C14 H14 119.5
C15 C14 C13 121.1(2)
C15 C14 H14 119.5
C20 C21 H21A 109.5
C20 C21 H21B 109.5
C20 C21 H21C 109.5
H21A C21 H21B 109.5
H21A C21 H21C 109.5
H21B C21 H21C 109.5

loop_
_geom_bond_atom_site_label_1
_geom_bond_atom_site_label_2
_geom_bond_distance
O1 C1 1.373(3)
O1 C5 1.402(3)
O2 C1 1.198(3)
O3 C19 1.331(3)
O3 C20 1.471(3)
O4 C19 1.204(3)
O5 C6 1.375(3)
O5 C12 1.422(3)
C9 H9 0.9500
C9 C10 1.381(4)
C9 C8 1.378(3)
C7 C6 1.402(4)
C7 C8 1.392(3)
C7 C2 1.513(3)
C1 C2 1.509(3)
C19 C3 1.522(3)
C4 H4 0.9500
C4 C3 1.504(3)
C4 C5 1.327(3)
C6 C11 1.385(3)
C3 H3 1.0000
C3 C2 1.535(3)
C11 H11 0.9500
C11 C10 1.386(4)
C12 H12A 0.9800
C12 H12B 0.9800
C12 H12C 0.9800
C5 C13 1.477(3)
C10 H10 0.9500
C16 H16 0.9500
C16 C17 1.379(4)
C16 C15 1.379(4)
C13 C18 1.389(3)
C13 C14 1.387(3)
C8 H8 0.9500
C17 H17 0.9500
C17 C18 1.387(4)
C20 H20A 0.9900
C20 H20B 0.9900
C20 C21 1.498(4)
C18 H18 0.9500
C2 H2 1.0000
C15 H15 0.9500
C15 C14 1.383(4)
C14 H14 0.9500
C21 H21A 0.9800
C21 H21B 0.9800
C21 H21C 0.9800

loop_
_geom_torsion_atom_site_label_1
_geom_torsion_atom_site_label_2
_geom_torsion_atom_site_label_3
_geom_torsion_atom_site_label_4
_geom_torsion
O1 C1 C2 C7 178.72(19)
O1 C1 C2 C3 45.2(3)
O1 C5 C13 C18 -18.5(3)
O1 C5 C13 C14 162.9(2)
O2 C1 C2 C7 -6.3(3)
O2 C1 C2 C3 -139.8(2)
O3 C19 C3 C4 -100.6(2)
O3 C19 C3 C2 141.4(2)
O4 C19 C3 C4 76.9(3)
O4 C19 C3 C2 -41.1(3)
O5 C6 C11 C10 -179.3(2)
C7 C6 C11 C10 1.9(4)
C1 O1 C5 C4 -16.8(3)
C1 O1 C5 C13 164.2(2)
C19 O3 C20 C21 -178.2(2)
C19 C3 C2 C7 -68.0(3)
C19 C3 C2 C1 63.8(2)
C4 C3 C2 C7 173.6(2)
C4 C3 C2 C1 -54.7(2)
C4 C5 C13 C18 162.5(3)
C4 C5 C13 C14 -16.0(4)
C6 C7 C8 C9 2.5(4)
C6 C7 C2 C1 101.7(3)
C6 C7 C2 C3 -128.3(2)
C6 C11 C10 C9 0.7(4)
C3 C4 C5 O1 2.6(4)
C3 C4 C5 C13 -178.6(2)
C12 O5 C6 C7 175.5(2)
C12 O5 C6 C11 -3.3(3)
C5 O1 C1 O2 175.5(2)
C5 O1 C1 C2 -9.0(3)
C5 C4 C3 C19 -88.2(3)
C5 C4 C3 C2 33.2(3)
C5 C13 C18 C17 -178.8(3)
C5 C13 C14 C15 179.0(3)
C10 C9 C8 C7 0.0(4)
C16 C17 C18 C13 -0.1(5)
C16 C15 C14 C13 -0.2(4)
C8 C9 C10 C11 -1.6(4)
C8 C7 C6 O5 177.7(2)
C8 C7 C6 C11 -3.5(3)
C8 C7 C2 C1 -79.6(3)
C8 C7 C2 C3 50.3(3)
C17 C16 C15 C14 -0.2(5)
C20 O3 C19 O4 0.7(3)
C20 O3 C19 C3 178.1(2)
C18 C13 C14 C15 0.4(4)
C2 C7 C6 O5 -3.6(3)
C2 C7 C6 C11 175.3(2)
C2 C7 C8 C9 -176.2(2)
C15 C16 C17 C18 0.3(5)
C14 C13 C18 C17 -0.2(4)
